data_4505136
loop_
_publ_author_name
'Litvinov, Aleksey L.'
'Konarev, Dmitri V.'
'Kovalevsky, Andrey Yu.'
'Neretin, Ivan S.'
'Coppens, Philip'
'Lyubovskaya, Rimma N.'

_publ_section_title
;
 [60]Fullerene Complexes with Supramolecular Zinc Tetraphenylporphyrin
 Assemblies:&#x2009; Synthesis, Crystal Structures, and Optical Properties
;
_journal_issue 5
_journal_name_full 'Crystal Growth &amp; Design'
_journal_page_first 1807
_journal_paper_doi 10.1021/cg050095m
_journal_volume 5
_journal_year 2005
_chemical_formula_sum 'C126 H84 N14 Zn2'
_chemical_formula_weight 1924.82
_chemical_melting_point ?
_chemical_name_common '[(ZnTPP)2BPy]-C6H5CN'
_chemical_name_systematic
; 
 ? 
;
_space_group_IT_number 15
_symmetry_cell_setting monoclinic
_symmetry_space_group_name_Hall '-C 2yc'
_symmetry_space_group_name_H-M 'C 1 2/c 1'
_atom_sites_solution_hydrogens difmap
_atom_sites_solution_primary direct
_atom_sites_solution_secondary difmap
_audit_creation_method SHELXL-97
_cell_angle_alpha 90.00
_cell_angle_beta 99.3130(10)
_cell_angle_gamma 90.00
_cell_formula_units_Z 4
_cell_length_a 17.7901(13)
_cell_length_b 13.4236(10)
_cell_length_c 40.358(3)
_cell_measurement_reflns_used 864
_cell_measurement_temperature 90(1)
_cell_measurement_theta_max 22
_cell_measurement_theta_min 2
_cell_volume 9510.7(12)
_computing_cell_refinement 'Bruker SMART'
_computing_data_collection 'Bruker SMART'
_computing_data_reduction 'Bruker SHELXTL'
_computing_molecular_graphics 'Bruker SHELXTL'
_computing_publication_material 'Bruker SHELXTL'
_computing_structure_refinement 'SHELXL-97 (Sheldrick, 1997)'
_computing_structure_solution 'SHELXS-97 (Sheldrick, 1990)'
_diffrn_ambient_temperature 90(1)
_diffrn_measured_fraction_theta_full 0.997
_diffrn_measured_fraction_theta_max 0.997
_diffrn_measurement_device_type 'CCD area detector'
_diffrn_measurement_method 'phi and omega scans'
_diffrn_radiation_monochromator graphite
_diffrn_radiation_source 'rotating anode'
_diffrn_radiation_type MoK\a
_diffrn_radiation_wavelength 0.71073
_diffrn_reflns_av_R_equivalents 0.0780
_diffrn_reflns_av_sigmaI/netI 0.0519
_diffrn_reflns_limit_h_max 21
_diffrn_reflns_limit_h_min -21
_diffrn_reflns_limit_k_max 15
_diffrn_reflns_limit_k_min -15
_diffrn_reflns_limit_l_max 47
_diffrn_reflns_limit_l_min -47
_diffrn_reflns_number 44418
_diffrn_reflns_theta_full 25.02
_diffrn_reflns_theta_max 25.02
_diffrn_reflns_theta_min 1.91
_exptl_absorpt_coefficient_mu 0.568
_exptl_absorpt_correction_T_max 0.8949
_exptl_absorpt_correction_T_min 0.8048
_exptl_absorpt_correction_type 'empirical SADABS'
_exptl_crystal_colour red
_exptl_crystal_density_diffrn 1.344
_exptl_crystal_density_method 'not measured'
_exptl_crystal_description parallelepiped
_exptl_crystal_F_000 3992
_exptl_crystal_size_max 0.40
_exptl_crystal_size_mid 0.20
_exptl_crystal_size_min 0.20
_refine_diff_density_max 0.513
_refine_diff_density_min -0.676
_refine_diff_density_rms 0.072
_refine_ls_extinction_coef 0.00125(6)
_refine_ls_extinction_expression Fc^*^=kFc[1+0.001xFc^2^\l^3^/sin(2\q)]^-1/4^
_refine_ls_extinction_method SHELXL
_refine_ls_goodness_of_fit_ref 1.079
_refine_ls_hydrogen_treatment 'riding model'
_refine_ls_matrix_type full
_refine_ls_number_parameters 641
_refine_ls_number_reflns 8369
_refine_ls_number_restraints 0
_refine_ls_restrained_S_all 1.079
_refine_ls_R_factor_all 0.0703
_refine_ls_R_factor_gt 0.0515
_refine_ls_shift/su_max 0.001
_refine_ls_shift/su_mean <0.001
_refine_ls_structure_factor_coef Fsqd
_refine_ls_weighting_details 'calc w=1/[\s^2^(Fo^2^)+(0.0337P)^2^+29.0262P] where P=(Fo^2^+2Fc^2^)/3'
_refine_ls_weighting_scheme calc
_refine_ls_wR_factor_gt 0.1025
_refine_ls_wR_factor_ref 0.1087
_reflns_number_gt 6552
_reflns_number_total 8369
_reflns_threshold_expression >2sigma(I)
_cod_data_source_file cg050095msi20050315_045306.cif
_cod_data_source_block znbpyabs
_cod_depositor_comments
;
The following automatic conversions were performed:

'_chemical_melting_point' value 'not measured' was changed to '?' -
the value is undefined or not given.

'_symmetry_cell_setting' value
'Monoclinic' changed to 'monoclinic' according to
/home/saulius/struct/CIF-dictionaries/cif_core.dic dictionary named
'cif_core.dic' version 2.4.1 from 2010-06-29.

Automatic conversion script
Id: cif_fix_values 1715 2011-07-08 13:25:40Z adriana 

2021-12-16
Formula fixed to be consistent with given Z
                 miguel
;
_cod_original_formula_sum 'C63 H42 N7 Zn'
_cod_original_formula_weight 962.41
_cod_original_sg_symbol_H-M C2/c
_cod_database_code 4505136

loop_
_symmetry_equiv_pos_as_xyz
'x, y, z'
'-x, y, -z+1/2'
'x+1/2, y+1/2, z'
'-x+1/2, y+1/2, -z+1/2'
'-x, -y, -z'
'x, -y, z-1/2'
'-x+1/2, -y+1/2, -z'
'x+1/2, -y+1/2, z-1/2'

loop_
_atom_site_label
_atom_site_type_symbol
_atom_site_fract_x
_atom_site_fract_y
_atom_site_fract_z
_atom_site_U_iso_or_equiv
_atom_site_adp_type
_atom_site_occupancy
_atom_site_symmetry_multiplicity
_atom_site_calc_flag
_atom_site_refinement_flags
Zn1 Zn 0.325455(18) 0.00322(3) 0.119876(8) 0.01230(11) Uani 1 1 d .
N1 N 0.28920(13) -0.14330(18) 0.11738(6) 0.0142(5) Uani 1 1 d .
N2 N 0.22644(13) 0.04201(18) 0.13787(6) 0.0142(5) Uani 1 1 d .
N3 N 0.33630(14) 0.15039(18) 0.10716(6) 0.0146(5) Uani 1 1 d .
N4 N 0.40469(13) -0.03388(17) 0.08972(6) 0.0134(5) Uani 1 1 d .
N5 N 0.39131(13) -0.01298(18) 0.16937(6) 0.0146(5) Uani 1 1 d .
C1 C 0.32783(16) -0.2232(2) 0.10651(7) 0.0133(6) Uani 1 1 d .
C2 C 0.29362(18) -0.3141(2) 0.11602(8) 0.0189(7) Uani 1 1 d .
H2A H 0.3084 -0.3799 0.1112 0.023 Uiso 1 1 calc R
C3 C 0.23743(17) -0.2891(2) 0.13278(8) 0.0179(7) Uani 1 1 d .
H3A H 0.2052 -0.3337 0.1422 0.021 Uiso 1 1 calc R
C4 C 0.23479(16) -0.1820(2) 0.13390(7) 0.0139(6) Uani 1 1 d .
C5 C 0.18464(16) -0.1267(2) 0.15042(7) 0.0147(6) Uani 1 1 d .
C6 C 0.18189(16) -0.0236(2) 0.15221(7) 0.0139(6) Uani 1 1 d .
C7 C 0.13245(17) 0.0321(2) 0.17013(8) 0.0178(7) Uani 1 1 d .
H7A H 0.0957 0.0051 0.1823 0.021 Uiso 1 1 calc R
C8 C 0.14756(17) 0.1293(2) 0.16665(8) 0.0172(7) Uani 1 1 d .
H8A H 0.1236 0.1836 0.1759 0.021 Uiso 1 1 calc R
C9 C 0.20690(16) 0.1358(2) 0.14638(8) 0.0146(6) Uani 1 1 d .
C10 C 0.23977(16) 0.2240(2) 0.13716(7) 0.0146(6) Uani 1 1 d .
C11 C 0.29923(16) 0.2295(2) 0.11841(7) 0.0135(6) Uani 1 1 d .
C12 C 0.32951(17) 0.3213(2) 0.10773(8) 0.0184(7) Uani 1 1 d .
H12A H 0.3137 0.3868 0.1124 0.022 Uiso 1 1 calc R
C13 C 0.38469(17) 0.2966(2) 0.08980(8) 0.0183(7) Uani 1 1 d .
H13A H 0.4149 0.3416 0.0794 0.022 Uiso 1 1 calc R
C14 C 0.38925(16) 0.1892(2) 0.08943(7) 0.0139(6) Uani 1 1 d .
C15 C 0.44063(16) 0.1347(2) 0.07374(7) 0.0137(6) Uani 1 1 d .
C16 C 0.44594(16) 0.0312(2) 0.07348(7) 0.0132(6) Uani 1 1 d .
C17 C 0.49417(17) -0.0246(2) 0.05470(7) 0.0165(7) Uani 1 1 d .
H17A H 0.5283 0.0024 0.0412 0.020 Uiso 1 1 calc R
C18 C 0.48180(17) -0.1221(2) 0.05984(7) 0.0171(7) Uani 1 1 d .
H18A H 0.5059 -0.1766 0.0508 0.020 Uiso 1 1 calc R
C19 C 0.42488(16) -0.1278(2) 0.08167(7) 0.0140(6) Uani 1 1 d .
C20 C 0.39171(17) -0.2175(2) 0.09032(7) 0.0156(6) Uani 1 1 d .
C21 C 0.13225(17) -0.1839(2) 0.16875(8) 0.0159(6) Uani 1 1 d .
C22 C 0.15399(19) -0.2067(2) 0.20250(8) 0.0241(7) Uani 1 1 d .
H22A H 0.2027 -0.1868 0.2138 0.029 Uiso 1 1 calc R
C23 C 0.1048(2) -0.2585(2) 0.21984(8) 0.0270(8) Uani 1 1 d .
H23A H 0.1197 -0.2727 0.2430 0.032 Uiso 1 1 calc R
C24 C 0.03432(19) -0.2892(2) 0.20351(9) 0.0254(8) Uani 1 1 d .
H24A H 0.0011 -0.3248 0.2154 0.030 Uiso 1 1 calc R
C25 C 0.01235(18) -0.2682(2) 0.17001(9) 0.0241(7) Uani 1 1 d .
H25A H -0.0360 -0.2894 0.1587 0.029 Uiso 1 1 calc R
C26 C 0.06148(17) -0.2154(2) 0.15266(8) 0.0194(7) Uani 1 1 d .
H26A H 0.0462 -0.2010 0.1295 0.023 Uiso 1 1 calc R
C27 C 0.20858(17) 0.3205(2) 0.14766(8) 0.0161(6) Uani 1 1 d .
C28 C 0.15417(17) 0.3718(2) 0.12557(8) 0.0200(7) Uani 1 1 d .
H28A H 0.1364 0.3452 0.1039 0.024 Uiso 1 1 calc R
C29 C 0.12570(18) 0.4618(2) 0.13502(9) 0.0248(8) Uani 1 1 d .
H29A H 0.0878 0.4960 0.1199 0.030 Uiso 1 1 calc R
C30 C 0.15224(18) 0.5023(3) 0.16643(9) 0.0261(7) Uani 1 1 d .
H30A H 0.1332 0.5643 0.1728 0.031 Uiso 1 1 calc R
C31 C 0.2066(2) 0.4512(3) 0.18824(9) 0.0273(8) Uani 1 1 d .
H31A H 0.2251 0.4783 0.2098 0.033 Uiso 1 1 calc R
C32 C 0.23442(19) 0.3605(2) 0.17899(8) 0.0239(7) Uani 1 1 d .
H32A H 0.2715 0.3257 0.1943 0.029 Uiso 1 1 calc R
C33 C 0.49260(17) 0.1927(2) 0.05547(7) 0.0146(6) Uani 1 1 d .
C34 C 0.46517(17) 0.2385(2) 0.02504(7) 0.0166(6) Uani 1 1 d .
H34A H 0.4131 0.2312 0.0154 0.020 Uiso 1 1 calc R
C35 C 0.51308(17) 0.2948(2) 0.00864(8) 0.0187(7) Uani 1 1 d .
H35A H 0.4938 0.3257 -0.0122 0.022 Uiso 1 1 calc R
C36 C 0.58892(18) 0.3062(2) 0.02256(8) 0.0188(7) Uani 1 1 d .
H36A H 0.6217 0.3454 0.0114 0.023 Uiso 1 1 calc R
C37 C 0.61679(18) 0.2604(2) 0.05275(8) 0.0214(7) Uani 1 1 d .
H37A H 0.6688 0.2680 0.0624 0.026 Uiso 1 1 calc R
C38 C 0.56918(17) 0.2038(2) 0.06884(8) 0.0189(7) Uani 1 1 d .
H38A H 0.5890 0.1718 0.0894 0.023 Uiso 1 1 calc R
C39 C 0.42641(17) -0.3122(2) 0.08119(7) 0.0148(6) Uani 1 1 d .
C40 C 0.50171(17) -0.3344(2) 0.09444(7) 0.0168(6) Uani 1 1 d .
H40A H 0.5307 -0.2886 0.1093 0.020 Uiso 1 1 calc R
C41 C 0.53490(18) -0.4225(2) 0.08621(8) 0.0195(7) Uani 1 1 d .
H41A H 0.5860 -0.4377 0.0958 0.023 Uiso 1 1 calc R
C42 C 0.49381(18) -0.4875(2) 0.06429(8) 0.0210(7) Uani 1 1 d .
H42A H 0.5171 -0.5471 0.0582 0.025 Uiso 1 1 calc R
C43 C 0.41897(18) -0.4677(2) 0.05083(8) 0.0200(7) Uani 1 1 d .
H43A H 0.3907 -0.5138 0.0359 0.024 Uiso 1 1 calc R
C44 C 0.38526(17) -0.3806(2) 0.05922(7) 0.0169(6) Uani 1 1 d .
H44A H 0.3337 -0.3671 0.0500 0.020 Uiso 1 1 calc R
C45 C 0.36310(16) 0.0136(2) 0.19698(7) 0.0162(6) Uani 1 1 d .
H45A H 0.3136 0.0421 0.1943 0.019 Uiso 1 1 calc R
C46 C 0.40277(16) 0.0015(2) 0.22890(7) 0.0193(6) Uani 1 1 d .
H46A H 0.3801 0.0190 0.2478 0.023 Uiso 1 1 calc R
C47 C 0.47621(16) -0.0367(2) 0.23322(7) 0.0146(6) Uani 1 1 d .
C48 C 0.50494(17) -0.0663(2) 0.20467(7) 0.0169(6) Uani 1 1 d .
H48A H 0.5542 -0.0951 0.2066 0.020 Uiso 1 1 calc R
C49 C 0.46089(16) -0.0531(2) 0.17369(7) 0.0158(6) Uani 1 1 d .
H49A H 0.4810 -0.0737 0.1544 0.019 Uiso 1 1 calc R
N1S N 0.15581(19) 0.2162(3) 0.05129(8) 0.0447(9) Uani 1 1 d .
N2S N 0.3481(2) 0.7824(3) 0.25421(10) 0.0584(11) Uani 1 1 d .
C1S C 0.1873(2) 0.1549(3) 0.03877(9) 0.0320(9) Uani 1 1 d .
C2S C 0.22828(19) 0.0830(3) 0.02172(9) 0.0314(8) Uani 1 1 d .
C3S C 0.2524(2) 0.1106(3) -0.00798(10) 0.0352(9) Uani 1 1 d .
H3SA H 0.2404 0.1748 -0.0173 0.042 Uiso 1 1 calc R
C4S C 0.2939(2) 0.0442(4) -0.02401(13) 0.0538(13) Uani 1 1 d .
H4SA H 0.3111 0.0619 -0.0443 0.065 Uiso 1 1 calc R
C5S C 0.3102(2) -0.0513(4) -0.00925(17) 0.0672(17) Uani 1 1 d .
H5SA H 0.3403 -0.0978 -0.0191 0.081 Uiso 1 1 calc R
C6S C 0.2816(3) -0.0752(4) 0.01941(15) 0.0609(15) Uani 1 1 d .
H6SA H 0.2899 -0.1404 0.0284 0.073 Uiso 1 1 calc R
C7S C 0.2424(2) -0.0100(3) 0.03509(11) 0.0501(11) Uani 1 1 d .
H7SA H 0.2247 -0.0282 0.0552 0.060 Uiso 1 1 calc R
C8S C 0.3676(2) 0.7176(3) 0.24010(10) 0.0406(10) Uani 1 1 d .
C9S C 0.3921(2) 0.6349(3) 0.22222(9) 0.0288(8) Uani 1 1 d .
C10S C 0.4121(2) 0.6498(3) 0.19062(9) 0.0358(9) Uani 1 1 d .
H10A H 0.4104 0.7148 0.1812 0.043 Uiso 1 1 calc R
C11S C 0.4340(2) 0.5708(3) 0.17328(10) 0.0385(9) Uani 1 1 d .
H11A H 0.4478 0.5810 0.1517 0.046 Uiso 1 1 calc R
C12S C 0.4365(2) 0.4760(3) 0.18675(11) 0.0376(9) Uani 1 1 d .
H12B H 0.4514 0.4212 0.1744 0.045 Uiso 1 1 calc R
C13S C 0.4175(2) 0.4612(3) 0.21788(11) 0.0425(10) Uani 1 1 d .
H13B H 0.4198 0.3961 0.2272 0.051 Uiso 1 1 calc R
C14S C 0.3949(2) 0.5407(3) 0.23587(10) 0.0380(9) Uani 1 1 d .
H14A H 0.3813 0.5303 0.2574 0.046 Uiso 1 1 calc R

loop_
_atom_site_aniso_label
_atom_site_aniso_U_11
_atom_site_aniso_U_22
_atom_site_aniso_U_33
_atom_site_aniso_U_23
_atom_site_aniso_U_13
_atom_site_aniso_U_12
Zn1 0.01137(16) 0.01113(17) 0.01508(17) 0.00072(15) 0.00424(11) -0.00124(15)
N1 0.0127(12) 0.0126(13) 0.0180(13) 0.0016(10) 0.0052(10) 0.0002(10)
N2 0.0106(12) 0.0141(12) 0.0184(13) 0.0040(10) 0.0037(10) -0.0021(10)
N3 0.0147(13) 0.0118(13) 0.0180(13) 0.0028(10) 0.0042(10) -0.0010(10)
N4 0.0129(12) 0.0106(12) 0.0172(13) 0.0015(10) 0.0043(10) -0.0022(10)
N5 0.0154(12) 0.0114(13) 0.0177(12) 0.0007(10) 0.0051(10) -0.0033(10)
C1 0.0136(14) 0.0135(15) 0.0133(14) 0.0021(12) 0.0035(12) -0.0003(12)
C2 0.0200(16) 0.0132(15) 0.0246(18) 0.0013(13) 0.0073(14) -0.0005(13)
C3 0.0161(15) 0.0140(16) 0.0252(17) 0.0024(13) 0.0079(13) -0.0052(12)
C4 0.0138(15) 0.0122(15) 0.0159(15) 0.0025(12) 0.0026(12) -0.0018(12)
C5 0.0090(14) 0.0182(16) 0.0179(16) 0.0013(12) 0.0049(12) -0.0014(12)
C6 0.0110(14) 0.0154(16) 0.0155(15) 0.0022(12) 0.0022(11) -0.0005(11)
C7 0.0143(15) 0.0219(17) 0.0185(16) 0.0006(12) 0.0070(12) -0.0016(12)
C8 0.0161(15) 0.0162(16) 0.0200(16) -0.0019(13) 0.0050(13) 0.0041(12)
C9 0.0093(14) 0.0155(15) 0.0190(16) -0.0001(12) 0.0024(12) -0.0016(12)
C10 0.0131(15) 0.0121(15) 0.0185(16) 0.0014(12) 0.0023(12) 0.0018(12)
C11 0.0123(14) 0.0126(15) 0.0161(15) -0.0002(12) 0.0038(12) 0.0006(12)
C12 0.0190(16) 0.0093(15) 0.0282(18) 0.0028(13) 0.0076(14) 0.0009(12)
C13 0.0194(16) 0.0110(15) 0.0262(18) 0.0034(13) 0.0085(14) -0.0019(12)
C14 0.0131(15) 0.0118(15) 0.0173(16) 0.0010(12) 0.0043(12) -0.0029(12)
C15 0.0121(15) 0.0168(16) 0.0132(15) 0.0037(12) 0.0045(12) -0.0012(12)
C16 0.0112(14) 0.0159(15) 0.0128(14) 0.0012(11) 0.0026(11) 0.0001(11)
C17 0.0174(15) 0.0148(16) 0.0190(15) 0.0012(12) 0.0080(12) -0.0004(12)
C18 0.0177(16) 0.0163(16) 0.0187(16) -0.0009(13) 0.0074(13) 0.0004(12)
C19 0.0137(15) 0.0141(15) 0.0150(16) -0.0003(12) 0.0043(12) 0.0008(12)
C20 0.0188(16) 0.0151(16) 0.0128(15) 0.0000(12) 0.0024(12) -0.0025(12)
C21 0.0157(15) 0.0113(15) 0.0234(17) -0.0005(12) 0.0108(13) 0.0006(12)
C22 0.0261(18) 0.0236(17) 0.0230(18) 0.0019(14) 0.0051(14) -0.0050(14)
C23 0.040(2) 0.0209(18) 0.0231(18) 0.0008(14) 0.0145(16) -0.0062(15)
C24 0.0282(18) 0.0186(17) 0.035(2) 0.0005(14) 0.0230(16) -0.0011(14)
C25 0.0194(17) 0.0178(16) 0.038(2) -0.0017(15) 0.0141(15) -0.0057(13)
C26 0.0164(16) 0.0197(16) 0.0231(17) 0.0008(13) 0.0066(13) -0.0001(13)
C27 0.0154(15) 0.0107(15) 0.0244(17) 0.0030(12) 0.0094(13) -0.0028(12)
C28 0.0178(16) 0.0185(16) 0.0251(18) 0.0011(13) 0.0083(13) 0.0000(13)
C29 0.0216(17) 0.0164(16) 0.039(2) 0.0078(14) 0.0132(15) 0.0030(13)
C30 0.0278(17) 0.0140(15) 0.043(2) -0.0013(16) 0.0240(15) -0.0036(15)
C31 0.0317(19) 0.0243(18) 0.0293(19) -0.0070(15) 0.0149(16) -0.0042(15)
C32 0.0241(17) 0.0219(17) 0.0265(18) -0.0027(14) 0.0064(14) 0.0012(14)
C33 0.0173(15) 0.0107(15) 0.0178(16) -0.0017(12) 0.0091(13) 0.0011(12)
C34 0.0173(15) 0.0144(15) 0.0192(16) -0.0010(12) 0.0067(13) -0.0024(12)
C35 0.0240(17) 0.0173(16) 0.0165(17) -0.0002(12) 0.0088(13) 0.0008(13)
C36 0.0235(17) 0.0159(16) 0.0200(17) 0.0000(13) 0.0124(14) -0.0042(13)
C37 0.0157(16) 0.0243(17) 0.0256(18) -0.0007(14) 0.0074(13) -0.0026(13)
C38 0.0206(16) 0.0178(16) 0.0197(16) 0.0037(13) 0.0074(13) 0.0006(13)
C39 0.0196(16) 0.0107(15) 0.0159(16) 0.0034(12) 0.0085(13) -0.0019(12)
C40 0.0204(16) 0.0145(15) 0.0161(16) 0.0016(12) 0.0050(13) -0.0040(12)
C41 0.0185(16) 0.0187(16) 0.0232(17) 0.0043(13) 0.0090(13) 0.0035(13)
C42 0.0330(17) 0.0087(15) 0.0250(16) 0.0023(13) 0.0155(14) 0.0008(14)
C43 0.0280(17) 0.0147(15) 0.0186(16) -0.0011(12) 0.0073(13) -0.0059(13)
C44 0.0186(16) 0.0150(15) 0.0181(16) 0.0019(12) 0.0055(13) -0.0044(12)
C45 0.0147(14) 0.0142(16) 0.0200(15) 0.0004(13) 0.0037(12) 0.0015(12)
C46 0.0188(15) 0.0236(16) 0.0173(15) -0.0018(14) 0.0086(12) -0.0024(15)
C47 0.0145(14) 0.0129(14) 0.0172(15) 0.0015(12) 0.0048(12) -0.0028(12)
C48 0.0138(15) 0.0200(16) 0.0179(16) 0.0000(13) 0.0055(12) 0.0003(12)
C49 0.0148(15) 0.0178(16) 0.0160(16) -0.0017(12) 0.0059(12) 0.0023(12)
N1S 0.0361(19) 0.060(2) 0.039(2) 0.0045(18) 0.0086(16) -0.0087(18)
N2S 0.067(3) 0.058(3) 0.054(2) -0.017(2) 0.022(2) -0.017(2)
C1S 0.0222(18) 0.051(2) 0.0238(19) 0.0003(18) 0.0067(15) -0.0035(17)
C2S 0.0192(17) 0.041(2) 0.032(2) 0.0044(17) -0.0027(15) -0.0121(16)
C3S 0.032(2) 0.031(2) 0.046(2) -0.0040(17) 0.0176(18) -0.0060(16)
C4S 0.037(2) 0.055(3) 0.073(3) -0.030(3) 0.020(2) -0.017(2)
C5S 0.027(2) 0.047(3) 0.119(5) -0.046(3) -0.013(3) 0.007(2)
C6S 0.047(3) 0.040(3) 0.081(4) -0.003(3) -0.033(3) -0.002(2)
C7S 0.051(3) 0.037(2) 0.051(3) 0.003(2) -0.025(2) -0.009(2)
C8S 0.044(2) 0.041(2) 0.039(2) -0.004(2) 0.0101(19) -0.0109(19)
C9S 0.0264(18) 0.031(2) 0.0285(19) -0.0006(16) 0.0019(15) -0.0033(15)
C10S 0.034(2) 0.039(2) 0.035(2) 0.0116(18) 0.0072(17) 0.0016(17)
C11S 0.032(2) 0.049(3) 0.038(2) 0.0045(19) 0.0147(17) 0.0072(18)
C12S 0.0260(19) 0.030(2) 0.057(3) -0.0044(18) 0.0091(18) 0.0043(15)
C13S 0.032(2) 0.037(2) 0.059(3) 0.015(2) 0.008(2) -0.0016(18)
C14S 0.040(2) 0.043(2) 0.032(2) 0.0072(18) 0.0090(18) -0.0097(18)

loop_
_atom_type_symbol
_atom_type_description
_atom_type_scat_dispersion_real
_atom_type_scat_dispersion_imag
_atom_type_scat_source
C C 0.0033 0.0016 'International Tables Vol C Tables 4.2.6.8 and 6.1.1.4'
H H 0.0000 0.0000 'International Tables Vol C Tables 4.2.6.8 and 6.1.1.4'
N N 0.0061 0.0033 'International Tables Vol C Tables 4.2.6.8 and 6.1.1.4'
Zn Zn 0.2839 1.4301 'International Tables Vol C Tables 4.2.6.8 and 6.1.1.4'

loop_
_geom_angle_atom_site_label_1
_geom_angle_atom_site_label_2
_geom_angle_atom_site_label_3
_geom_angle
_geom_angle_site_symmetry_3
N3 Zn1 N4 89.09(9) .
N3 Zn1 N1 160.43(10) .
N4 Zn1 N1 88.81(9) .
N3 Zn1 N2 88.03(10) .
N4 Zn1 N2 164.57(10) .
N1 Zn1 N2 88.86(9) .
N3 Zn1 N5 105.60(9) .
N4 Zn1 N5 101.60(9) .
N1 Zn1 N5 93.88(9) .
N2 Zn1 N5 93.77(9) .
C4 N1 C1 106.8(2) .
C4 N1 Zn1 125.37(19) .
C1 N1 Zn1 125.90(19) .
C9 N2 C6 107.3(2) .
C9 N2 Zn1 125.75(19) .
C6 N2 Zn1 124.51(19) .
C11 N3 C14 106.7(2) .
C11 N3 Zn1 126.4(2) .
C14 N3 Zn1 126.38(19) .
C19 N4 C16 107.0(2) .
C19 N4 Zn1 126.42(19) .
C16 N4 Zn1 126.57(19) .
C49 N5 C45 117.5(2) .
C49 N5 Zn1 120.96(19) .
C45 N5 Zn1 121.46(19) .
N1 C1 C20 126.0(3) .
N1 C1 C2 108.6(3) .
C20 C1 C2 125.4(3) .
C3 C2 C1 107.7(3) .
C2 C3 C4 107.3(3) .
N1 C4 C5 125.8(3) .
N1 C4 C3 109.6(3) .
C5 C4 C3 124.6(3) .
C6 C5 C4 125.5(3) .
C6 C5 C21 117.2(3) .
C4 C5 C21 117.2(3) .
N2 C6 C5 126.1(3) .
N2 C6 C7 108.7(2) .
C5 C6 C7 125.1(3) .
C8 C7 C6 107.7(3) .
C7 C8 C9 107.1(3) .
N2 C9 C10 125.4(3) .
N2 C9 C8 109.2(3) .
C10 C9 C8 125.4(3) .
C9 C10 C11 125.1(3) .
C9 C10 C27 117.9(3) .
C11 C10 C27 117.1(3) .
N3 C11 C10 126.0(3) .
N3 C11 C12 110.0(3) .
C10 C11 C12 124.0(3) .
C13 C12 C11 106.8(3) .
C12 C13 C14 107.3(3) .
N3 C14 C15 126.2(3) .
N3 C14 C13 109.2(3) .
C15 C14 C13 124.6(3) .
C16 C15 C14 125.1(3) .
C16 C15 C33 118.0(3) .
C14 C15 C33 116.9(3) .
N4 C16 C15 126.1(3) .
N4 C16 C17 109.3(2) .
C15 C16 C17 124.6(3) .
C18 C17 C16 107.3(3) .
C17 C18 C19 107.0(3) .
N4 C19 C20 126.4(3) .
N4 C19 C18 109.4(3) .
C20 C19 C18 123.9(3) .
C1 C20 C19 124.5(3) .
C1 C20 C39 118.0(3) .
C19 C20 C39 117.5(3) .
C26 C21 C22 118.7(3) .
C26 C21 C5 121.2(3) .
C22 C21 C5 120.1(3) .
C21 C22 C23 120.3(3) .
C24 C23 C22 120.3(3) .
C25 C24 C23 120.0(3) .
C24 C25 C26 119.7(3) .
C21 C26 C25 120.9(3) .
C32 C27 C28 119.3(3) .
C32 C27 C10 120.8(3) .
C28 C27 C10 120.0(3) .
C29 C28 C27 120.2(3) .
C28 C29 C30 120.4(3) .
C31 C30 C29 119.2(3) .
C30 C31 C32 120.5(3) .
C27 C32 C31 120.4(3) .
C38 C33 C34 118.5(3) .
C38 C33 C15 120.7(3) .
C34 C33 C15 120.7(3) .
C35 C34 C33 120.6(3) .
C36 C35 C34 120.1(3) .
C35 C36 C37 119.7(3) .
C38 C37 C36 120.1(3) .
C37 C38 C33 121.0(3) .
C40 C39 C44 118.4(3) .
C40 C39 C20 120.0(3) .
C44 C39 C20 121.6(3) .
C41 C40 C39 120.7(3) .
C42 C41 C40 119.7(3) .
C41 C42 C43 120.8(3) .
C42 C43 C44 119.7(3) .
C43 C44 C39 120.5(3) .
N5 C45 C46 122.8(3) .
C45 C46 C47 119.5(3) .
C46 C47 C48 117.7(3) .
C46 C47 C47 120.3(3) 2_655
C48 C47 C47 121.8(3) 2_655
C49 C48 C47 119.0(3) .
N5 C49 C48 123.4(3) .
N1S C1S C2S 176.4(4) .
C7S C2S C3S 121.5(4) .
C7S C2S C1S 119.8(4) .
C3S C2S C1S 118.8(3) .
C4S C3S C2S 119.7(4) .
C3S C4S C5S 118.2(5) .
C6S C5S C4S 119.0(4) .
C7S C6S C5S 122.4(5) .
C6S C7S C2S 119.1(5) .
N2S C8S C9S 179.6(5) .
C14S C9S C10S 120.0(4) .
C14S C9S C8S 120.4(3) .
C10S C9S C8S 119.6(3) .
C11S C10S C9S 119.7(4) .
C10S C11S C12S 120.6(4) .
C13S C12S C11S 119.9(4) .
C12S C13S C14S 120.3(4) .
C9S C14S C13S 119.5(4) .

loop_
_geom_bond_atom_site_label_1
_geom_bond_atom_site_label_2
_geom_bond_distance
_geom_bond_site_symmetry_2
Zn1 N3 2.058(2) .
Zn1 N4 2.067(2) .
Zn1 N1 2.067(2) .
Zn1 N2 2.077(2) .
Zn1 N5 2.157(2) .
N1 C4 1.364(4) .
N1 C1 1.383(4) .
N2 C9 1.364(4) .
N2 C6 1.373(4) .
N3 C11 1.366(4) .
N3 C14 1.374(4) .
N4 C19 1.365(4) .
N4 C16 1.373(4) .
N5 C49 1.336(4) .
N5 C45 1.342(4) .
C1 C20 1.402(4) .
C1 C2 1.443(4) .
C2 C3 1.337(4) .
C3 C4 1.440(4) .
C4 C5 1.408(4) .
C5 C6 1.388(4) .
C5 C21 1.493(4) .
C6 C7 1.435(4) .
C7 C8 1.344(4) .
C8 C9 1.439(4) .
C9 C10 1.398(4) .
C10 C11 1.398(4) .
C10 C27 1.497(4) .
C11 C12 1.439(4) .
C12 C13 1.351(4) .
C13 C14 1.445(4) .
C14 C15 1.400(4) .
C15 C16 1.392(4) .
C15 C33 1.492(4) .
C16 C17 1.443(4) .
C17 C18 1.348(4) .
C18 C19 1.448(4) .
C19 C20 1.409(4) .
C20 C39 1.486(4) .
C21 C26 1.386(4) .
C21 C22 1.388(4) .
C22 C23 1.392(5) .
C23 C24 1.381(5) .
C24 C25 1.374(5) .
C25 C26 1.398(4) .
C27 C32 1.382(4) .
C27 C28 1.388(4) .
C28 C29 1.388(4) .
C29 C30 1.390(5) .
C30 C31 1.380(5) .
C31 C32 1.388(5) .
C33 C38 1.390(4) .
C33 C34 1.390(4) .
C34 C35 1.385(4) .
C35 C36 1.383(4) .
C36 C37 1.383(4) .
C37 C38 1.376(4) .
C39 C40 1.392(4) .
C39 C44 1.398(4) .
C40 C41 1.387(4) .
C41 C42 1.367(4) .
C42 C43 1.380(5) .
C43 C44 1.381(4) .
C45 C46 1.375(4) .
C46 C47 1.388(4) .
C47 C48 1.392(4) .
C47 C47 1.476(6) 2_655
C48 C49 1.375(4) .
N1S C1S 1.157(5) .
N2S C8S 1.125(5) .
C1S C2S 1.449(5) .
C2S C7S 1.368(6) .
C2S C3S 1.387(5) .
C3S C4S 1.383(6) .
C4S C5S 1.424(7) .
C5S C6S 1.374(8) .
C6S C7S 1.339(7) .
C8S C9S 1.430(6) .
C9S C14S 1.377(5) .
C9S C10S 1.393(5) .
C10S C11S 1.362(6) .
C11S C12S 1.382(6) .
C12S C13S 1.367(6) .
C13S C14S 1.388(6) .

loop_
_geom_torsion_atom_site_label_1
_geom_torsion_atom_site_label_2
_geom_torsion_atom_site_label_3
_geom_torsion_atom_site_label_4
_geom_torsion
_geom_torsion_site_symmetry_1
_geom_torsion_site_symmetry_4
N3 Zn1 N1 C4 -99.4(4) . .
N4 Zn1 N1 C4 176.7(2) . .
N2 Zn1 N1 C4 -18.5(2) . .
N5 Zn1 N1 C4 75.2(2) . .
N3 Zn1 N1 C1 98.8(3) . .
N4 Zn1 N1 C1 14.9(2) . .
N2 Zn1 N1 C1 179.7(2) . .
N5 Zn1 N1 C1 -86.6(2) . .
N3 Zn1 N2 C9 -19.5(2) . .
N4 Zn1 N2 C9 -98.9(4) . .
N1 Zn1 N2 C9 179.8(2) . .
N5 Zn1 N2 C9 86.0(2) . .
N3 Zn1 N2 C6 -179.4(2) . .
N4 Zn1 N2 C6 101.2(4) . .
N1 Zn1 N2 C6 19.9(2) . .
N5 Zn1 N2 C6 -73.9(2) . .
N4 Zn1 N3 C11 -179.1(2) . .
N1 Zn1 N3 C11 97.0(4) . .
N2 Zn1 N3 C11 16.0(2) . .
N5 Zn1 N3 C11 -77.3(2) . .
N4 Zn1 N3 C14 -8.4(2) . .
N1 Zn1 N3 C14 -92.3(4) . .
N2 Zn1 N3 C14 -173.3(2) . .
N5 Zn1 N3 C14 93.4(2) . .
N3 Zn1 N4 C19 -172.8(2) . .
N1 Zn1 N4 C19 -12.2(2) . .
N2 Zn1 N4 C19 -93.5(4) . .
N5 Zn1 N4 C19 81.5(2) . .
N3 Zn1 N4 C16 5.9(2) . .
N1 Zn1 N4 C16 166.5(2) . .
N2 Zn1 N4 C16 85.1(4) . .
N5 Zn1 N4 C16 -99.8(2) . .
N3 Zn1 N5 C49 -101.1(2) . .
N4 Zn1 N5 C49 -8.8(2) . .
N1 Zn1 N5 C49 80.8(2) . .
N2 Zn1 N5 C49 169.9(2) . .
N3 Zn1 N5 C45 81.2(2) . .
N4 Zn1 N5 C45 173.5(2) . .
N1 Zn1 N5 C45 -96.9(2) . .
N2 Zn1 N5 C45 -7.8(2) . .
C4 N1 C1 C20 -175.5(3) . .
Zn1 N1 C1 C20 -10.9(4) . .
C4 N1 C1 C2 1.8(3) . .
Zn1 N1 C1 C2 166.4(2) . .
N1 C1 C2 C3 -1.4(3) . .
C20 C1 C2 C3 175.9(3) . .
C1 C2 C3 C4 0.5(4) . .
C1 N1 C4 C5 176.9(3) . .
Zn1 N1 C4 C5 12.2(4) . .
C1 N1 C4 C3 -1.5(3) . .
Zn1 N1 C4 C3 -166.2(2) . .
C2 C3 C4 N1 0.7(4) . .
C2 C3 C4 C5 -177.8(3) . .
N1 C4 C5 C6 0.9(5) . .
C3 C4 C5 C6 179.0(3) . .
N1 C4 C5 C21 -176.5(3) . .
C3 C4 C5 C21 1.7(5) . .
C9 N2 C6 C5 -178.4(3) . .
Zn1 N2 C6 C5 -15.4(4) . .
C9 N2 C6 C7 0.4(3) . .
Zn1 N2 C6 C7 163.42(19) . .
C4 C5 C6 N2 1.0(5) . .
C21 C5 C6 N2 178.3(3) . .
C4 C5 C6 C7 -177.6(3) . .
C21 C5 C6 C7 -0.3(5) . .
N2 C6 C7 C8 -0.3(3) . .
C5 C6 C7 C8 178.6(3) . .
C6 C7 C8 C9 0.1(3) . .
C6 N2 C9 C10 179.1(3) . .
Zn1 N2 C9 C10 16.3(4) . .
C6 N2 C9 C8 -0.4(3) . .
Zn1 N2 C9 C8 -163.12(19) . .
C7 C8 C9 N2 0.2(3) . .
C7 C8 C9 C10 -179.3(3) . .
N2 C9 C10 C11 -1.7(5) . .
C8 C9 C10 C11 177.7(3) . .
N2 C9 C10 C27 177.5(3) . .
C8 C9 C10 C27 -3.2(5) . .
C14 N3 C11 C10 178.9(3) . .
Zn1 N3 C11 C10 -8.9(4) . .
C14 N3 C11 C12 -0.3(3) . .
Zn1 N3 C11 C12 171.9(2) . .
C9 C10 C11 N3 -2.4(5) . .
C27 C10 C11 N3 178.5(3) . .
C9 C10 C11 C12 176.6(3) . .
C27 C10 C11 C12 -2.5(4) . .
N3 C11 C12 C13 0.4(4) . .
C10 C11 C12 C13 -178.8(3) . .
C11 C12 C13 C14 -0.3(4) . .
C11 N3 C14 C15 179.2(3) . .
Zn1 N3 C14 C15 7.0(4) . .
C11 N3 C14 C13 0.1(3) . .
Zn1 N3 C14 C13 -172.1(2) . .
C12 C13 C14 N3 0.2(4) . .
C12 C13 C14 C15 -179.0(3) . .
N3 C14 C15 C16 0.4(5) . .
C13 C14 C15 C16 179.4(3) . .
N3 C14 C15 C33 179.3(3) . .
C13 C14 C15 C33 -1.7(5) . .
C19 N4 C16 C15 177.3(3) . .
Zn1 N4 C16 C15 -1.6(4) . .
C19 N4 C16 C17 -0.4(3) . .
Zn1 N4 C16 C17 -179.26(19) . .
C14 C15 C16 N4 -3.3(5) . .
C33 C15 C16 N4 177.8(3) . .
C14 C15 C16 C17 174.0(3) . .
C33 C15 C16 C17 -4.9(4) . .
N4 C16 C17 C18 -0.2(3) . .
C15 C16 C17 C18 -177.9(3) . .
C16 C17 C18 C19 0.6(3) . .
C16 N4 C19 C20 -173.9(3) . .
Zn1 N4 C19 C20 5.0(4) . .
C16 N4 C19 C18 0.7(3) . .
Zn1 N4 C19 C18 179.64(19) . .
C17 C18 C19 N4 -0.9(4) . .
C17 C18 C19 C20 173.9(3) . .
N1 C1 C20 C19 -2.2(5) . .
C2 C1 C20 C19 -179.1(3) . .
N1 C1 C20 C39 178.7(3) . .
C2 C1 C20 C39 1.8(5) . .
N4 C19 C20 C1 5.4(5) . .
C18 C19 C20 C1 -168.5(3) . .
N4 C19 C20 C39 -175.5(3) . .
C18 C19 C20 C39 10.6(4) . .
C6 C5 C21 C26 94.2(4) . .
C4 C5 C21 C26 -88.3(4) . .
C6 C5 C21 C22 -85.9(4) . .
C4 C5 C21 C22 91.6(4) . .
C26 C21 C22 C23 -1.2(5) . .
C5 C21 C22 C23 178.8(3) . .
C21 C22 C23 C24 1.1(5) . .
C22 C23 C24 C25 -0.4(5) . .
C23 C24 C25 C26 -0.2(5) . .
C22 C21 C26 C25 0.7(5) . .
C5 C21 C26 C25 -179.4(3) . .
C24 C25 C26 C21 0.1(5) . .
C9 C10 C27 C32 85.3(4) . .
C11 C10 C27 C32 -95.5(4) . .
C9 C10 C27 C28 -96.0(3) . .
C11 C10 C27 C28 83.3(4) . .
C32 C27 C28 C29 -0.5(4) . .
C10 C27 C28 C29 -179.2(3) . .
C27 C28 C29 C30 1.0(5) . .
C28 C29 C30 C31 -0.7(5) . .
C29 C30 C31 C32 -0.1(5) . .
C28 C27 C32 C31 -0.3(5) . .
C10 C27 C32 C31 178.4(3) . .
C30 C31 C32 C27 0.6(5) . .
C16 C15 C33 C38 -75.2(4) . .
C14 C15 C33 C38 105.7(3) . .
C16 C15 C33 C34 106.1(3) . .
C14 C15 C33 C34 -72.9(4) . .
C38 C33 C34 C35 -0.7(4) . .
C15 C33 C34 C35 178.0(3) . .
C33 C34 C35 C36 -0.2(4) . .
C34 C35 C36 C37 0.6(5) . .
C35 C36 C37 C38 0.0(5) . .
C36 C37 C38 C33 -0.9(5) . .
C34 C33 C38 C37 1.2(4) . .
C15 C33 C38 C37 -177.5(3) . .
C1 C20 C39 C40 -119.5(3) . .
C19 C20 C39 C40 61.3(4) . .
C1 C20 C39 C44 60.8(4) . .
C19 C20 C39 C44 -118.4(3) . .
C44 C39 C40 C41 -0.4(4) . .
C20 C39 C40 C41 179.9(3) . .
C39 C40 C41 C42 1.4(4) . .
C40 C41 C42 C43 -1.6(5) . .
C41 C42 C43 C44 0.9(5) . .
C42 C43 C44 C39 0.1(4) . .
C40 C39 C44 C43 -0.3(4) . .
C20 C39 C44 C43 179.3(3) . .
C49 N5 C45 C46 0.2(4) . .
Zn1 N5 C45 C46 178.0(2) . .
N5 C45 C46 C47 2.3(5) . .
C45 C46 C47 C48 -3.5(4) . .
C45 C46 C47 C47 171.0(2) . 2_655
C46 C47 C48 C49 2.3(4) . .
C47 C47 C48 C49 -172.1(2) 2_655 .
C45 N5 C49 C48 -1.4(4) . .
Zn1 N5 C49 C48 -179.2(2) . .
C47 C48 C49 N5 0.1(5) . .
N1S C1S C2S C7S 167(7) . .
N1S C1S C2S C3S -13(7) . .
C7S C2S C3S C4S -2.2(6) . .
C1S C2S C3S C4S 177.7(3) . .
C2S C3S C4S C5S 0.3(6) . .
C3S C4S C5S C6S 2.6(6) . .
C4S C5S C6S C7S -3.7(7) . .
C5S C6S C7S C2S 1.9(6) . .
C3S C2S C7S C6S 1.2(6) . .
C1S C2S C7S C6S -178.7(3) . .
N2S C8S C9S C14S -45(100) . .
N2S C8S C9S C10S 134(100) . .
C14S C9S C10S C11S 0.2(6) . .
C8S C9S C10S C11S -178.8(4) . .
C9S C10S C11S C12S 0.1(6) . .
C10S C11S C12S C13S -0.6(6) . .
C11S C12S C13S C14S 0.8(6) . .
C10S C9S C14S C13S -0.1(6) . .
C8S C9S C14S C13S 178.9(4) . .
C12S C13S C14S C9S -0.4(6) . .
